data_4125962
loop_
_publ_author_name
'Chong, Eugene'
'Kampf, Jeff W.'
'Ariafard, Alireza'
'Canty, Allan J.'
'Sanford, Melanie S.'

_publ_section_title
;
 Oxidatively Induced C-H Activation at High Valent Nickel.
;
_journal_issue 17
_journal_name_full 'Journal of the American Chemical Society'
_journal_page_first 6058
_journal_page_last 6061
_journal_paper_doi 10.1021/jacs.7b02387
_journal_volume 139
_journal_year 2017
_chemical_formula_moiety 'C19 H12 F8 N2 Ni'
_chemical_formula_sum 'C19 H12 F8 N2 Ni'
_chemical_formula_weight 479.02
_space_group_crystal_system orthorhombic
_space_group_IT_number 62
_space_group_name_Hall '-P 2ac 2n'
_space_group_name_H-M_alt 'P n m a'
_symmetry_space_group_name_Hall '-P 2ac 2n'
_symmetry_space_group_name_H-M 'P n m a'
_atom_sites_solution_hydrogens geom
_audit_creation_method SHELXL-2014/6
_cell_angle_alpha 90
_cell_angle_beta 90
_cell_angle_gamma 90
_cell_formula_units_Z 4
_cell_length_a 15.8330(3)
_cell_length_b 12.9988(3)
_cell_length_c 8.5257(2)
_cell_measurement_reflns_used 9395
_cell_measurement_temperature 85(2)
_cell_measurement_theta_max 65.8840
_cell_measurement_theta_min 5.5750
_cell_volume 1754.67(7)
_computing_cell_refinement 'CrysAlisPro 1.171.38.41 (Rigaku OD, 2015)'
_computing_data_collection 'CrystalClear-SM Expert 2.0 r16 (Rigaku, 2014)'
_computing_data_reduction 'CrysAlisPro 1.171.38.41 (Rigaku OD, 2015)'
_computing_molecular_graphics 'Bruker SHELXTL'
_computing_publication_material 'Bruker SHELXTL'
_computing_structure_refinement 'SHELXL-2014/6 (Sheldrick, 2014)'
_computing_structure_solution 'SHELXT (Sheldrick, 2014)'
_diffrn_ambient_temperature 85(2)
_diffrn_measured_fraction_theta_full 1.000
_diffrn_measured_fraction_theta_max 0.994
_diffrn_measurement_device_type 'Rigaku Saturn 944+ CCD'
_diffrn_measurement_method '\w scans'
_diffrn_radiation_type CuK\a
_diffrn_radiation_wavelength 1.54184
_diffrn_reflns_av_R_equivalents 0.0636
_diffrn_reflns_av_unetI/netI 0.0214
_diffrn_reflns_Laue_measured_fraction_full 1.000
_diffrn_reflns_Laue_measured_fraction_max 0.994
_diffrn_reflns_limit_h_max 18
_diffrn_reflns_limit_h_min -16
_diffrn_reflns_limit_k_max 15
_diffrn_reflns_limit_k_min -15
_diffrn_reflns_limit_l_max 10
_diffrn_reflns_limit_l_min -10
_diffrn_reflns_number 25366
_diffrn_reflns_point_group_measured_fraction_full 1.000
_diffrn_reflns_point_group_measured_fraction_max 0.994
_diffrn_reflns_theta_full 67.684
_diffrn_reflns_theta_max 69.243
_diffrn_reflns_theta_min 5.588
_diffrn_source 'micro-focus rotating anode'
_exptl_absorpt_coefficient_mu 2.463
_exptl_absorpt_correction_T_max 1.00000
_exptl_absorpt_correction_T_min 0.83828
_exptl_absorpt_correction_type multi-scan
_exptl_absorpt_process_details
; 
CrysAlisPro 1.171.38.41 (Rigaku Oxford Diffraction, 2015) 
Empirical absorption correction using spherical harmonics, 
 implemented in SCALE3 ABSPACK scaling algorithm. 
;
_exptl_crystal_colour yellow
_exptl_crystal_density_diffrn 1.813
_exptl_crystal_description needle
_exptl_crystal_F_000 960
_exptl_crystal_size_max 0.080
_exptl_crystal_size_mid 0.020
_exptl_crystal_size_min 0.020
_refine_diff_density_max 0.590
_refine_diff_density_min -0.300
_refine_diff_density_rms 0.068
_refine_ls_extinction_method none
_refine_ls_goodness_of_fit_ref 1.085
_refine_ls_hydrogen_treatment constr
_refine_ls_matrix_type full
_refine_ls_number_parameters 179
_refine_ls_number_reflns 1710
_refine_ls_number_restraints 15
_refine_ls_restrained_S_all 1.187
_refine_ls_R_factor_all 0.0407
_refine_ls_R_factor_gt 0.0391
_refine_ls_shift/su_max 0.001
_refine_ls_shift/su_mean 0.000
_refine_ls_structure_factor_coef Fsqd
_refine_ls_weighting_details 'w=1/[\s^2^(Fo^2^)+(0.0598P)^2^+1.4752P] where P=(Fo^2^+2Fc^2^)/3'
_refine_ls_weighting_scheme calc
_refine_ls_wR_factor_gt 0.1074
_refine_ls_wR_factor_ref 0.1090
_reflns_Friedel_coverage 0.000
_reflns_number_gt 1636
_reflns_number_total 1710
_reflns_threshold_expression 'I > 2\s(I)'
_cod_data_source_file ja7b02387_si_004.cif
_cod_data_source_block ec268
_cod_depositor_comments 'Adding full bibliography for 4125962--4125964.cif.'
_cod_database_code 4125962
_shelx_space_group_comment
; 
The symmetry employed for this shelxl refinement is uniquely defined 
by the following loop, which should always be used as a source of 
symmetry information in preference to the above space-group names. 
They are only intended as comments. 
;
_shelx_estimated_absorpt_t_min 0.827
_shelx_estimated_absorpt_t_max 0.952
_shelxl_version_number 2014/6

loop_
_space_group_symop_operation_xyz
'x, y, z'
'-x+1/2, -y, z+1/2'
'-x, y+1/2, -z'
'x+1/2, -y+1/2, -z+1/2'
'-x, -y, -z'
'x-1/2, y, -z-1/2'
'x, -y-1/2, z'
'-x-1/2, y-1/2, z-1/2'

loop_
_atom_site_label
_atom_site_type_symbol
_atom_site_fract_x
_atom_site_fract_y
_atom_site_fract_z
_atom_site_U_iso_or_equiv
_atom_site_adp_type
_atom_site_occupancy
_atom_site_site_symmetry_order
_atom_site_calc_flag
_atom_site_refinement_flags_posn
_atom_site_refinement_flags_adp
_atom_site_refinement_flags_occupancy
_atom_site_disorder_assembly
_atom_site_disorder_group
Ni1 Ni 0.67102(3) 0.7500 0.45206(6) 0.0265(2) Uani 1 2 d S T P A .
N1 N 0.58563(11) 0.64603(14) 0.37104(19) 0.0279(4) Uani 1 1 d . . . . .
C1 C 0.75065(14) 0.85721(19) 0.5172(3) 0.0361(5) Uani 1 1 d D . . . .
C2 C 0.61890(19) 0.7500 0.6610(3) 0.0267(6) Uani 1 2 d S T P . .
C3 C 0.6602(2) 0.7500 0.8049(4) 0.0313(7) Uani 1 2 d S T P A .
H3 H 0.7202 0.7500 0.8076 0.038 Uiso 1 2 calc R U P . .
C4 C 0.6153(2) 0.7500 0.9447(4) 0.0348(7) Uani 1 2 d S T P . .
H4 H 0.6447 0.7500 1.0418 0.042 Uiso 1 2 calc R U P A .
C5 C 0.5285(2) 0.7500 0.9434(3) 0.0333(7) Uani 1 2 d S T P A .
H5 H 0.4980 0.7500 1.0394 0.040 Uiso 1 2 calc R U P . .
C6 C 0.4854(2) 0.7500 0.8015(4) 0.0311(7) Uani 1 2 d S T P . .
H6 H 0.4254 0.7500 0.7997 0.037 Uiso 1 2 calc R U P A .
C7 C 0.53129(19) 0.7500 0.6612(3) 0.0259(6) Uani 1 2 d S T P A .
C8 C 0.48320(18) 0.7500 0.5079(3) 0.0264(6) Uani 1 2 d S T P . .
C9 C 0.50347(13) 0.65617(16) 0.4081(2) 0.0270(4) Uani 1 1 d . . . . .
C10 C 0.44123(14) 0.59211(17) 0.3490(2) 0.0304(5) Uani 1 1 d . . . . .
H10 H 0.3838 0.6008 0.3785 0.036 Uiso 1 1 calc R U . . .
C11 C 0.46482(15) 0.51506(17) 0.2458(3) 0.0337(5) Uani 1 1 d . . . . .
H11 H 0.4240 0.4684 0.2058 0.040 Uiso 1 1 calc R U . . .
C12 C 0.54847(15) 0.50695(18) 0.2019(3) 0.0341(5) Uani 1 1 d . . . . .
H12 H 0.5654 0.4561 0.1283 0.041 Uiso 1 1 calc R U . . .
C13 C 0.60736(15) 0.57334(17) 0.2657(3) 0.0323(5) Uani 1 1 d . . . . .
H13 H 0.6648 0.5676 0.2344 0.039 Uiso 1 1 calc R U . . .
F1 F 0.8024(2) 0.8381(3) 0.6325(4) 0.0396(9) Uani 0.531(4) 1 d D . P A 1
F2 F 0.79036(17) 0.8952(2) 0.3987(3) 0.0426(9) Uani 0.531(4) 1 d D . P A 1
F3 F 0.70149(15) 0.94035(19) 0.5755(3) 0.0349(8) Uani 0.531(4) 1 d D . P A 1
F1A F 0.7721(3) 0.8723(4) 0.6657(5) 0.0434(10) Uani 0.469(4) 1 d D . P A 2
F2A F 0.83273(17) 0.8293(3) 0.4526(3) 0.0410(10) Uani 0.469(4) 1 d D . P A 2
F3A F 0.7396(2) 0.9485(2) 0.4526(4) 0.0473(12) Uani 0.469(4) 1 d D . P A 2
F4 F 0.72002(12) 0.7500 0.2532(2) 0.0397(5) Uani 1 2 d S T P . .
F5 F 0.39692(10) 0.7500 0.5370(2) 0.0303(4) Uani 1 2 d S T P A .

loop_
_atom_site_aniso_label
_atom_site_aniso_U_11
_atom_site_aniso_U_22
_atom_site_aniso_U_33
_atom_site_aniso_U_23
_atom_site_aniso_U_13
_atom_site_aniso_U_12
Ni1 0.0245(3) 0.0343(3) 0.0206(3) 0.000 -0.00080(18) 0.000
N1 0.0292(9) 0.0346(10) 0.0200(8) 0.0007(7) -0.0016(7) 0.0030(7)
C1 0.0361(13) 0.0438(13) 0.0283(11) 0.0030(10) -0.0057(9) -0.0024(10)
C2 0.0312(15) 0.0285(14) 0.0204(13) 0.000 -0.0017(12) 0.000
C3 0.0323(16) 0.0366(16) 0.0251(15) 0.000 -0.0034(12) 0.000
C4 0.045(2) 0.0383(17) 0.0212(15) 0.000 -0.0057(13) 0.000
C5 0.047(2) 0.0348(17) 0.0187(14) 0.000 0.0051(13) 0.000
C6 0.0322(16) 0.0331(15) 0.0280(15) 0.000 0.0037(12) 0.000
C7 0.0285(15) 0.0276(14) 0.0215(14) 0.000 -0.0001(12) 0.000
C8 0.0217(14) 0.0340(16) 0.0235(14) 0.000 -0.0019(11) 0.000
C9 0.0278(11) 0.0327(11) 0.0204(9) 0.0013(9) -0.0031(8) 0.0001(9)
C10 0.0308(11) 0.0331(11) 0.0272(10) 0.0017(9) -0.0035(9) -0.0018(9)
C11 0.0416(13) 0.0317(11) 0.0278(10) 0.0016(9) -0.0075(9) -0.0043(9)
C12 0.0435(13) 0.0320(11) 0.0267(11) -0.0020(9) -0.0013(9) 0.0020(10)
C13 0.0366(12) 0.0357(11) 0.0247(10) -0.0006(9) 0.0014(8) 0.0037(9)
F1 0.0321(19) 0.046(2) 0.040(2) -0.0001(15) -0.0123(15) -0.0011(14)
F2 0.0352(16) 0.0535(19) 0.0391(15) 0.0012(13) 0.0077(12) -0.0089(15)
F3 0.0297(13) 0.0333(13) 0.0418(16) -0.0036(11) -0.0020(11) 0.0034(10)
F1A 0.044(3) 0.053(3) 0.0329(19) 0.0003(17) -0.0069(17) -0.0184(19)
F2A 0.0295(17) 0.055(2) 0.0389(18) 0.0031(14) 0.0019(12) -0.0099(14)
F3A 0.050(2) 0.0367(18) 0.055(2) 0.0095(15) -0.0188(18) -0.0105(15)
F4 0.0364(10) 0.0580(12) 0.0249(9) 0.000 0.0001(7) 0.000
F5 0.0216(9) 0.0377(10) 0.0317(9) 0.000 0.0011(7) 0.000

loop_
_atom_type_symbol
_atom_type_description
_atom_type_scat_dispersion_real
_atom_type_scat_dispersion_imag
_atom_type_scat_source
C C 0.0181 0.0091 'International Tables Vol C Tables 4.2.6.8 and 6.1.1.4'
H H 0.0000 0.0000 'International Tables Vol C Tables 4.2.6.8 and 6.1.1.4'
N N 0.0311 0.0180 'International Tables Vol C Tables 4.2.6.8 and 6.1.1.4'
F F 0.0727 0.0534 'International Tables Vol C Tables 4.2.6.8 and 6.1.1.4'
Ni Ni -3.0029 0.5091 'International Tables Vol C Tables 4.2.6.8 and 6.1.1.4'

loop_
_geom_angle_atom_site_label_1
_geom_angle_atom_site_label_2
_geom_angle_atom_site_label_3
_geom_angle
_geom_angle_site_symmetry_1
_geom_angle_site_symmetry_3
F4 Ni1 C1 89.43(8) . 7_575
F4 Ni1 C1 89.43(8) . .
C1 Ni1 C1 90.65(14) 7_575 .
F4 Ni1 C2 179.73(11) . .
C1 Ni1 C2 90.76(9) 7_575 .
C1 Ni1 C2 90.76(9) . .
F4 Ni1 N1 88.15(7) . .
C1 Ni1 N1 92.95(9) 7_575 .
C1 Ni1 N1 175.64(8) . .
C2 Ni1 N1 91.64(8) . .
F4 Ni1 N1 88.15(7) . 7_575
C1 Ni1 N1 175.64(8) 7_575 7_575
C1 Ni1 N1 92.95(9) . 7_575
C2 Ni1 N1 91.64(8) . 7_575
N1 Ni1 N1 83.35(10) . 7_575
C9 N1 C13 118.16(19) . .
C9 N1 Ni1 119.89(14) . .
C13 N1 Ni1 121.50(15) . .
F2 C1 F1 110.9(3) . .
F3A C1 F1A 107.4(3) . .
F2 C1 F3 104.5(2) . .
F1 C1 F3 103.0(3) . .
F3A C1 F2A 100.6(3) . .
F1A C1 F2A 99.7(3) . .
F2 C1 Ni1 111.35(19) . .
F1 C1 Ni1 118.9(2) . .
F3A C1 Ni1 115.87(19) . .
F1A C1 Ni1 122.8(2) . .
F3 C1 Ni1 106.70(16) . .
F2A C1 Ni1 106.82(19) . .
C7 C2 C3 118.0(3) . .
C7 C2 Ni1 114.9(2) . .
C3 C2 Ni1 127.1(2) . .
C4 C3 C2 121.1(3) . .
C4 C3 H3 119.4 . .
C2 C3 H3 119.4 . .
C5 C4 C3 120.4(3) . .
C5 C4 H4 119.8 . .
C3 C4 H4 119.8 . .
C4 C5 C6 119.9(3) . .
C4 C5 H5 120.1 . .
C6 C5 H5 120.1 . .
C5 C6 C7 119.3(3) . .
C5 C6 H6 120.3 . .
C7 C6 H6 120.3 . .
C2 C7 C6 121.3(3) . .
C2 C7 C8 120.2(3) . .
C6 C7 C8 118.5(3) . .
F5 C8 C7 109.9(2) . .
F5 C8 C9 107.90(16) . 7_575
C7 C8 C9 112.15(16) . 7_575
F5 C8 C9 107.90(16) . .
C7 C8 C9 112.15(16) . .
C9 C8 C9 106.6(2) 7_575 .
N1 C9 C10 122.94(19) . .
N1 C9 C8 114.45(19) . .
C10 C9 C8 122.4(2) . .
C11 C10 C9 118.3(2) . .
C11 C10 H10 120.8 . .
C9 C10 H10 120.8 . .
C12 C11 C10 119.1(2) . .
C12 C11 H11 120.4 . .
C10 C11 H11 120.4 . .
C11 C12 C13 119.5(2) . .
C11 C12 H12 120.2 . .
C13 C12 H12 120.2 . .
N1 C13 C12 121.8(2) . .
N1 C13 H13 119.1 . .
C12 C13 H13 119.1 . .

loop_
_geom_bond_atom_site_label_1
_geom_bond_atom_site_label_2
_geom_bond_distance
_geom_bond_site_symmetry_2
Ni1 F4 1.8645(19) .
Ni1 C1 1.960(2) 7_575
Ni1 C1 1.960(2) .
Ni1 C2 1.963(3) .
Ni1 N1 2.0326(18) .
Ni1 N1 2.0327(18) 7_575
N1 C9 1.345(3) .
N1 C13 1.348(3) .
C1 F2 1.289(3) .
C1 F1 1.304(4) .
C1 F3A 1.320(4) .
C1 F1A 1.325(4) .
C1 F3 1.421(3) .
C1 F2A 1.457(4) .
C2 C7 1.387(4) .
C2 C3 1.390(4) .
C3 C4 1.388(5) .
C3 H3 0.9500 .
C4 C5 1.374(5) .
C4 H4 0.9500 .
C5 C6 1.389(4) .
C5 H5 0.9500 .
C6 C7 1.400(4) .
C6 H6 0.9500 .
C7 C8 1.512(4) .
C8 F5 1.388(3) .
C8 C9 1.521(3) 7_575
C8 C9 1.521(3) .
C9 C10 1.385(3) .
C10 C11 1.384(3) .
C10 H10 0.9500 .
C11 C12 1.381(3) .
C11 H11 0.9500 .
C12 C13 1.382(3) .
C12 H12 0.9500 .
C13 H13 0.9500 .

loop_
_geom_torsion_atom_site_label_1
_geom_torsion_atom_site_label_2
_geom_torsion_atom_site_label_3
_geom_torsion_atom_site_label_4
_geom_torsion
_geom_torsion_site_symmetry_1
_geom_torsion_site_symmetry_4
C7 C2 C3 C4 0.000(1) . .
Ni1 C2 C3 C4 180.000(1) . .
C2 C3 C4 C5 0.000(1) . .
C3 C4 C5 C6 0.000(1) . .
C4 C5 C6 C7 0.000(1) . .
C3 C2 C7 C6 0.000(1) . .
Ni1 C2 C7 C6 180.000(0) . .
C3 C2 C7 C8 180.000(0) . .
Ni1 C2 C7 C8 0.000(1) . .
C5 C6 C7 C2 0.000(1) . .
C5 C6 C7 C8 180.000(1) . .
C2 C7 C8 F5 180.000(0) . .
C6 C7 C8 F5 0.000(0) . .
C2 C7 C8 C9 -59.94(17) . 7_575
C6 C7 C8 C9 120.06(17) . 7_575
C2 C7 C8 C9 59.95(17) . .
C6 C7 C8 C9 -120.05(17) . .
C13 N1 C9 C10 3.4(3) . .
Ni1 N1 C9 C10 175.78(16) . .
C13 N1 C9 C8 -171.08(19) . .
Ni1 N1 C9 C8 1.3(2) . .
F5 C8 C9 N1 -179.77(17) . .
C7 C8 C9 N1 -58.5(3) . .
C9 C8 C9 N1 64.6(3) 7_575 .
F5 C8 C9 C10 5.8(3) . .
C7 C8 C9 C10 127.0(2) . .
C9 C8 C9 C10 -109.9(2) 7_575 .
N1 C9 C10 C11 -0.8(3) . .
C8 C9 C10 C11 173.2(2) . .
C9 C10 C11 C12 -2.1(3) . .
C10 C11 C12 C13 2.3(3) . .
C9 N1 C13 C12 -3.1(3) . .
Ni1 N1 C13 C12 -175.44(16) . .
C11 C12 C13 N1 0.4(3) . .
